data_7245654
loop_
_publ_author_name
'Li, Yanghua'
'Liu, Yuqi'
'Dai, Siyu'
'Jin, Nanhao'
'Wang, Xinying'
'Chen, Han'
'Liu, Xiaoming'
'Zhao, Yue'
'Luo, Huilong'
'Li, Wei'

_publ_section_title
;
 Two multifunctional Cu(II) coordination complexes with mixed ligands as
 efficient catalysts for oxygen evolution reaction and photocatalytic
 degradation of methyl orange azo dyes
;
_journal_name_full CrystEngComm
_journal_paper_doi 10.1039/D2CE00979J
_journal_year 2022
_chemical_formula_moiety 'C20 H18 Cu N4 O6, H2 O'
_chemical_formula_sum 'C20 H20 Cu N4 O7'
_chemical_formula_weight 491.94
_chemical_name_common {[Cu(m-bix)(FDC)(H2O)]?H2O]}n
_space_group_crystal_system monoclinic
_space_group_IT_number 14
_space_group_name_Hall '-P 2yn'
_space_group_name_H-M_alt 'P 1 21/n 1'
_atom_sites_solution_hydrogens mixed
_atom_sites_solution_primary dual
_audit_creation_date 2021-12-20
_audit_creation_method
;
Olex2 1.2
(compiled 2018.05.29 svn.r3508 for OlexSys, GUI svn.r5506)
;
_audit_update_record
;
2022-04-12 deposited with the CCDC.	2022-10-11 downloaded from the CCDC.
;
_cell_angle_alpha 90
_cell_angle_beta 92.552(2)
_cell_angle_gamma 90
_cell_formula_units_Z 4
_cell_length_a 8.5793(10)
_cell_length_b 10.0590(11)
_cell_length_c 24.193(3)
_cell_measurement_reflns_used 3322
_cell_measurement_temperature 296(2)
_cell_measurement_theta_max 26.13
_cell_measurement_theta_min 2.56
_cell_volume 2085.8(4)
_computing_cell_refinement 'SAINT v8.34A (Bruker, 2013)'
_computing_data_reduction 'SAINT v8.34A (Bruker, 2013)'
_computing_molecular_graphics 'Olex2 (Dolomanov et al., 2009)'
_computing_publication_material 'Olex2 (Dolomanov et al., 2009)'
_computing_structure_refinement 'ShelXL (Sheldrick, 2015)'
_computing_structure_solution 'ShelXT (Sheldrick, 2015)'
_diffrn_ambient_temperature 296.15
_diffrn_measured_fraction_theta_full 0.997
_diffrn_measured_fraction_theta_max 0.997
_diffrn_measurement_device_type 'CCD area detector'
_diffrn_measurement_method 'phi and omega scans'
_diffrn_radiation_monochromator graphite
_diffrn_radiation_type MoK\a
_diffrn_radiation_wavelength 0.71073
_diffrn_reflns_av_R_equivalents 0.0269
_diffrn_reflns_av_unetI/netI 0.0327
_diffrn_reflns_Laue_measured_fraction_full 0.997
_diffrn_reflns_Laue_measured_fraction_max 0.997
_diffrn_reflns_limit_h_max 10
_diffrn_reflns_limit_h_min -10
_diffrn_reflns_limit_k_max 11
_diffrn_reflns_limit_k_min -11
_diffrn_reflns_limit_l_max 28
_diffrn_reflns_limit_l_min -21
_diffrn_reflns_number 10336
_diffrn_reflns_point_group_measured_fraction_full 0.997
_diffrn_reflns_point_group_measured_fraction_max 0.997
_diffrn_reflns_theta_full 25.014
_diffrn_reflns_theta_max 25.014
_diffrn_reflns_theta_min 1.685
_exptl_absorpt_coefficient_mu 1.099
_exptl_absorpt_correction_T_max 0.7456
_exptl_absorpt_correction_T_min 0.6312
_exptl_absorpt_correction_type none
_exptl_absorpt_process_details
;
SADABS-2014/5 (Bruker,2014/5) was used for absorption correction.
wR2(int) was 0.1040 before and 0.0383 after correction.
The Ratio of minimum to maximum transmission is 0.8466.
The \l/2 correction factor is 0.00150.
;
_exptl_crystal_colour blue
_exptl_crystal_density_diffrn 1.567
_exptl_crystal_description block
_exptl_crystal_F_000 1012
_exptl_crystal_size_max 0.11
_exptl_crystal_size_mid 0.1
_exptl_crystal_size_min 0.08
_refine_diff_density_max 0.334
_refine_diff_density_min -0.710
_refine_diff_density_rms 0.090
_refine_ls_extinction_method none
_refine_ls_goodness_of_fit_ref 1.077
_refine_ls_hydrogen_treatment constr
_refine_ls_matrix_type full
_refine_ls_number_parameters 289
_refine_ls_number_reflns 3667
_refine_ls_number_restraints 4
_refine_ls_restrained_S_all 1.094
_refine_ls_R_factor_all 0.0576
_refine_ls_R_factor_gt 0.0434
_refine_ls_shift/su_max 0.001
_refine_ls_shift/su_mean 0.000
_refine_ls_structure_factor_coef Fsqd
_refine_ls_weighting_details 'w=1/[\s^2^(Fo^2^)+(0.0672P)^2^+2.5756P] where P=(Fo^2^+2Fc^2^)/3'
_refine_ls_weighting_scheme calc
_refine_ls_wR_factor_gt 0.1191
_refine_ls_wR_factor_ref 0.1334
_reflns_Friedel_coverage 0.000
_reflns_number_gt 2984
_reflns_number_total 3667
_reflns_threshold_expression 'I > 2\s(I)'
_cod_data_source_file d2ce00979j2.cif
_cod_data_source_block ww
_cod_original_cell_volume 2085.7(4)
_cod_database_code 7245654
_shelx_shelxl_version_number 2014/7
_shelx_space_group_comment
;
The symmetry employed for this shelxl refinement is uniquely defined
by the following loop, which should always be used as a source of
symmetry information in preference to the above space-group names.
They are only intended as comments.
;
_shelx_estimated_absorpt_t_max 0.917
_shelx_estimated_absorpt_t_min 0.889
_olex2_refinement_description
;
1. Fixed Uiso
 At 1.2 times of:
  All C(H) groups, All C(H,H) groups
 At 1.5 times of:
  All O(H,H) groups
2. Restrained distances
 O1W-H1WA
 0.86 with sigma of 0.02
 H1WB-O1W
 0.86 with sigma of 0.02
 H2WB-O2W
 0.86 with sigma of 0.02
 O2W-H2WA
 0.86 with sigma of 0.02
3.a Riding coordinates:
 O1W(H1WA,H1WB), O2W(H2WA,H2WB)
3.b Secondary CH2 refined with riding coordinates:
 C4(H4A,H4B), C11(H11B,H11A)
3.c Aromatic/amide H refined with riding coordinates:
 C1(H1), C2(H2), C3(H3), C6(H6), C8(H8), C9(H9), C10(H10), C12(H12), C13(H13),
 C14(H14), C17(H17), C18(H18)
;
_olex2_submission_special_instructions 'No special instructions were received'

loop_
_space_group_symop_operation_xyz
'x, y, z'
'-x+1/2, y+1/2, -z+1/2'
'-x, -y, -z'
'x-1/2, -y-1/2, z-1/2'

loop_
_atom_site_label
_atom_site_type_symbol
_atom_site_fract_x
_atom_site_fract_y
_atom_site_fract_z
_atom_site_U_iso_or_equiv
_atom_site_adp_type
_atom_site_occupancy
_atom_site_site_symmetry_order
_atom_site_calc_flag
_atom_site_refinement_flags_posn
_atom_site_refinement_flags_adp
_atom_site_refinement_flags_occupancy
_atom_site_disorder_assembly
_atom_site_disorder_group
Cu1 Cu 0.78776(5) 0.43041(4) 0.65415(2) 0.03248(18) Uani 1 1 d . . . . .
O1 O 0.8036(4) 0.2465(2) 0.62730(12) 0.0469(7) Uani 1 1 d . . . . .
O1W O 0.6708(3) 0.3880(3) 0.73579(11) 0.0512(8) Uani 1 1 d D . . . .
H1WA H 0.6846 0.3121 0.7501 0.077 Uiso 1 1 d DR . . . .
H1WB H 0.6939 0.4370 0.7634 0.077 Uiso 1 1 d DR . . . .
O2 O 0.7591(4) 0.1184(3) 0.70055(12) 0.0594(9) Uani 1 1 d . . . . .
O2W O 0.9945(8) -0.3459(7) 0.4652(2) 0.151(2) Uani 1 1 d D . . . .
H2WA H 1.0391 -0.4378 0.4564 0.226 Uiso 1 1 d DR . . . .
H2WB H 0.9893 -0.3593 0.5061 0.226 Uiso 1 1 d DR . . . .
O3 O 0.8051(3) -0.1030(2) 0.63637(10) 0.0296(5) Uani 1 1 d . . . . .
O4 O 0.8015(3) -0.3698(2) 0.65474(10) 0.0357(6) Uani 1 1 d . . . . .
O5 O 0.8587(3) -0.4100(2) 0.56689(12) 0.0436(7) Uani 1 1 d . . . . .
N1 N 0.4954(4) 0.9212(3) 0.81316(14) 0.0375(8) Uani 1 1 d . . . . .
N2 N 0.2904(4) 0.9555(4) 0.75788(15) 0.0451(9) Uani 1 1 d . . . . .
N3 N 0.3700(4) 0.5396(3) 0.57859(16) 0.0487(9) Uani 1 1 d . . . . .
N4 N 0.5808(4) 0.4451(3) 0.61453(13) 0.0381(8) Uani 1 1 d . . . . .
C1 C 0.3697(5) 0.8584(5) 0.83430(18) 0.0497(11) Uani 1 1 d . . . . .
H1 H 0.3711 0.8091 0.8668 0.060 Uiso 1 1 calc R . . . .
C2 C 0.2436(5) 0.8796(5) 0.80029(18) 0.0490(11) Uani 1 1 d . . . . .
H2 H 0.1432 0.8480 0.8050 0.059 Uiso 1 1 calc R . . . .
C3 C 0.4426(5) 0.9793(5) 0.76760(19) 0.0496(11) Uani 1 1 d . . . . .
H3 H 0.5034 1.0306 0.7449 0.059 Uiso 1 1 calc R . . . .
C4 C 0.1924(5) 0.9996(6) 0.7095(2) 0.0613(13) Uani 1 1 d . . . . .
H4A H 0.1901 1.0960 0.7084 0.074 Uiso 1 1 calc R . . . .
H4B H 0.0865 0.9683 0.7132 0.074 Uiso 1 1 calc R . . . .
C5 C 0.2530(5) 0.9481(5) 0.65650(18) 0.0482(11) Uani 1 1 d . . . . .
C6 C 0.2190(5) 0.8201(5) 0.6379(2) 0.0533(12) Uani 1 1 d . . . . .
H6 H 0.1539 0.7670 0.6583 0.064 Uiso 1 1 calc R . . . .
C7 C 0.2788(5) 0.7690(5) 0.5901(2) 0.0525(12) Uani 1 1 d . . . . .
C8 C 0.3759(6) 0.8496(5) 0.5607(2) 0.0589(12) Uani 1 1 d . . . . .
H8 H 0.4186 0.8172 0.5287 0.071 Uiso 1 1 calc R . . . .
C9 C 0.4104(6) 0.9768(5) 0.5780(2) 0.0621(13) Uani 1 1 d . . . . .
H9 H 0.4754 1.0297 0.5574 0.075 Uiso 1 1 calc R . . . .
C10 C 0.3498(6) 1.0263(5) 0.6252(2) 0.0549(12) Uani 1 1 d . . . . .
H10 H 0.3735 1.1126 0.6365 0.066 Uiso 1 1 calc R . . . .
C11 C 0.2400(6) 0.6313(5) 0.5701(3) 0.0764(17) Uani 1 1 d . . . . .
H11B H 0.1514 0.5983 0.5895 0.092 Uiso 1 1 calc R . . . .
H11A H 0.2103 0.6347 0.5309 0.092 Uiso 1 1 calc R . . . .
C12 C 0.4883(5) 0.5493(4) 0.61617(18) 0.0447(10) Uani 1 1 d . . . . .
H12 H 0.5033 0.6204 0.6404 0.054 Uiso 1 1 calc R . . . .
C13 C 0.3865(6) 0.4223(5) 0.5519(2) 0.0570(12) Uani 1 1 d . . . . .
H13 H 0.3206 0.3878 0.5239 0.068 Uiso 1 1 calc R . . . .
C14 C 0.5167(6) 0.3657(4) 0.57380(18) 0.0499(11) Uani 1 1 d . . . . .
H14 H 0.5572 0.2845 0.5629 0.060 Uiso 1 1 calc R . . . .
C15 C 0.7910(4) 0.1371(4) 0.65218(16) 0.0351(9) Uani 1 1 d . . . . .
C16 C 0.8186(4) 0.0221(3) 0.61480(15) 0.0297(8) Uani 1 1 d . . . . .
C17 C 0.8527(5) 0.0153(4) 0.56137(17) 0.0405(9) Uani 1 1 d . . . . .
H17 H 0.8684 0.0866 0.5378 0.049 Uiso 1 1 calc R . . . .
C18 C 0.8603(5) -0.1220(4) 0.54771(16) 0.0396(9) Uani 1 1 d . . . . .
H18 H 0.8804 -0.1579 0.5133 0.048 Uiso 1 1 calc R . . . .
C19 C 0.8330(4) -0.1893(3) 0.59386(14) 0.0278(8) Uani 1 1 d . . . . .
C20 C 0.8305(4) -0.3338(3) 0.60576(16) 0.0313(8) Uani 1 1 d . . . . .

loop_
_atom_site_aniso_label
_atom_site_aniso_U_11
_atom_site_aniso_U_22
_atom_site_aniso_U_33
_atom_site_aniso_U_23
_atom_site_aniso_U_13
_atom_site_aniso_U_12
Cu1 0.0427(3) 0.0154(3) 0.0394(3) 0.00067(18) 0.0030(2) 0.00198(18)
O1 0.072(2) 0.0169(13) 0.0519(17) 0.0000(12) 0.0071(14) 0.0018(13)
O1W 0.0585(19) 0.0554(19) 0.0401(16) -0.0025(14) 0.0079(14) 0.0050(15)
O2 0.108(3) 0.0281(15) 0.0434(19) -0.0016(13) 0.0165(18) 0.0052(17)
O2W 0.192(6) 0.145(5) 0.116(4) -0.021(4) 0.009(4) 0.027(5)
O3 0.0417(14) 0.0149(11) 0.0321(13) 0.0003(10) 0.0013(11) 0.0002(10)
O4 0.0487(16) 0.0161(13) 0.0417(16) 0.0013(11) -0.0054(12) 0.0009(11)
O5 0.0580(18) 0.0222(14) 0.0516(17) -0.0101(12) 0.0133(14) 0.0018(12)
N1 0.0442(19) 0.0260(17) 0.0427(19) -0.0018(14) 0.0047(15) -0.0086(14)
N2 0.0365(19) 0.052(2) 0.047(2) 0.0057(17) 0.0061(15) 0.0038(16)
N3 0.047(2) 0.039(2) 0.059(2) 0.0011(17) -0.0094(18) -0.0067(16)
N4 0.048(2) 0.0267(17) 0.0397(19) -0.0025(14) -0.0012(15) -0.0051(14)
C1 0.056(3) 0.051(3) 0.042(2) 0.005(2) 0.008(2) -0.015(2)
C2 0.043(2) 0.056(3) 0.049(3) 0.000(2) 0.011(2) -0.014(2)
C3 0.041(2) 0.051(3) 0.056(3) 0.020(2) 0.008(2) -0.001(2)
C4 0.039(2) 0.082(4) 0.063(3) 0.020(3) 0.005(2) 0.014(2)
C5 0.036(2) 0.058(3) 0.050(3) 0.014(2) -0.0040(19) 0.0070(19)
C6 0.029(2) 0.058(3) 0.071(3) 0.023(2) -0.010(2) -0.003(2)
C7 0.036(2) 0.048(3) 0.071(3) 0.005(2) -0.019(2) 0.004(2)
C8 0.061(3) 0.062(3) 0.054(3) -0.002(2) -0.002(2) 0.007(3)
C9 0.073(3) 0.060(3) 0.055(3) 0.009(2) 0.014(3) -0.008(3)
C10 0.063(3) 0.043(3) 0.059(3) 0.008(2) 0.004(2) -0.004(2)
C11 0.055(3) 0.052(3) 0.119(5) -0.003(3) -0.035(3) 0.001(3)
C12 0.042(2) 0.037(2) 0.055(3) -0.0087(19) -0.0093(19) -0.0050(18)
C13 0.067(3) 0.050(3) 0.052(3) -0.008(2) -0.013(2) -0.015(2)
C14 0.067(3) 0.034(2) 0.048(3) -0.0084(19) -0.001(2) -0.008(2)
C15 0.044(2) 0.0178(19) 0.043(2) -0.0026(16) -0.0017(17) 0.0018(16)
C16 0.0334(19) 0.0174(17) 0.038(2) 0.0012(15) 0.0016(15) -0.0001(14)
C17 0.053(2) 0.0243(19) 0.045(2) 0.0094(17) 0.0109(19) 0.0010(18)
C18 0.054(2) 0.030(2) 0.036(2) -0.0018(17) 0.0117(18) 0.0006(18)
C19 0.0313(18) 0.0189(17) 0.0329(19) -0.0038(15) 0.0007(15) 0.0023(14)
C20 0.0297(19) 0.0200(18) 0.044(2) -0.0007(16) -0.0002(16) 0.0000(14)

loop_
_atom_type_symbol
_atom_type_description
_atom_type_scat_dispersion_real
_atom_type_scat_dispersion_imag
_atom_type_scat_source
C C 0.0033 0.0016 'International Tables Vol C Tables 4.2.6.8 and 6.1.1.4'
H H 0.0000 0.0000 'International Tables Vol C Tables 4.2.6.8 and 6.1.1.4'
N N 0.0061 0.0033 'International Tables Vol C Tables 4.2.6.8 and 6.1.1.4'
O O 0.0106 0.0060 'International Tables Vol C Tables 4.2.6.8 and 6.1.1.4'
Cu Cu 0.3201 1.2651 'International Tables Vol C Tables 4.2.6.8 and 6.1.1.4'

loop_
_geom_angle_atom_site_label_1
_geom_angle_atom_site_label_2
_geom_angle_atom_site_label_3
_geom_angle
_geom_angle_site_symmetry_1
_geom_angle_site_symmetry_3
_geom_angle_publ_flag
O1 Cu1 O1W 98.55(12) . . ?
O1 Cu1 O4 159.42(11) . 1_565 ?
O1 Cu1 N1 90.61(13) . 2_646 ?
O1 Cu1 N4 89.08(13) . . ?
O4 Cu1 O1W 101.95(11) 1_565 . ?
N1 Cu1 O1W 94.94(12) 2_646 . ?
N1 Cu1 O4 89.42(12) 2_646 1_565 ?
N4 Cu1 O1W 90.77(12) . . ?
N4 Cu1 O4 88.86(11) . 1_565 ?
N4 Cu1 N1 174.26(13) . 2_646 ?
C15 O1 Cu1 130.9(3) . . ?
Cu1 O1W H1WA 117.6 . . ?
Cu1 O1W H1WB 118.4 . . ?
H1WA O1W H1WB 100.3 . . ?
H2WA O2W H2WB 96.8 . . ?
C16 O3 C19 105.9(3) . . ?
C20 O4 Cu1 106.9(2) . 1_545 ?
C1 N1 Cu1 127.7(3) . 2_656 ?
C3 N1 Cu1 126.5(3) . 2_656 ?
C3 N1 C1 105.8(4) . . ?
C2 N2 C4 126.3(4) . . ?
C3 N2 C2 106.7(4) . . ?
C3 N2 C4 127.0(4) . . ?
C12 N3 C11 127.2(4) . . ?
C12 N3 C13 107.2(4) . . ?
C13 N3 C11 125.5(4) . . ?
C12 N4 Cu1 124.9(3) . . ?
C12 N4 C14 105.3(4) . . ?
C14 N4 Cu1 128.9(3) . . ?
N1 C1 H1 125.6 . . ?
C2 C1 N1 108.9(4) . . ?
C2 C1 H1 125.6 . . ?
N2 C2 H2 126.4 . . ?
C1 C2 N2 107.2(4) . . ?
C1 C2 H2 126.4 . . ?
N1 C3 N2 111.4(4) . . ?
N1 C3 H3 124.3 . . ?
N2 C3 H3 124.3 . . ?
N2 C4 H4A 109.3 . . ?
N2 C4 H4B 109.3 . . ?
N2 C4 C5 111.6(4) . . ?
H4A C4 H4B 108.0 . . ?
C5 C4 H4A 109.3 . . ?
C5 C4 H4B 109.3 . . ?
C6 C5 C4 121.4(4) . . ?
C6 C5 C10 118.0(4) . . ?
C10 C5 C4 120.6(5) . . ?
C5 C6 H6 118.9 . . ?
C7 C6 C5 122.2(4) . . ?
C7 C6 H6 118.9 . . ?
C6 C7 C11 121.8(5) . . ?
C8 C7 C6 117.8(4) . . ?
C8 C7 C11 120.4(5) . . ?
C7 C8 H8 119.5 . . ?
C9 C8 C7 121.1(5) . . ?
C9 C8 H8 119.5 . . ?
C8 C9 H9 119.8 . . ?
C10 C9 C8 120.5(5) . . ?
C10 C9 H9 119.8 . . ?
C5 C10 H10 119.8 . . ?
C9 C10 C5 120.4(5) . . ?
C9 C10 H10 119.8 . . ?
N3 C11 C7 112.5(4) . . ?
N3 C11 H11B 109.1 . . ?
N3 C11 H11A 109.1 . . ?
C7 C11 H11B 109.1 . . ?
C7 C11 H11A 109.1 . . ?
H11B C11 H11A 107.8 . . ?
N3 C12 H12 124.4 . . ?
N4 C12 N3 111.3(4) . . ?
N4 C12 H12 124.4 . . ?
N3 C13 H13 126.7 . . ?
C14 C13 N3 106.5(4) . . ?
C14 C13 H13 126.7 . . ?
N4 C14 H14 125.1 . . ?
C13 C14 N4 109.8(4) . . ?
C13 C14 H14 125.1 . . ?
O1 C15 C16 111.6(3) . . ?
O2 C15 O1 128.0(4) . . ?
O2 C15 C16 120.4(3) . . ?
O3 C16 C15 117.6(3) . . ?
C17 C16 O3 110.3(3) . . ?
C17 C16 C15 132.1(3) . . ?
C16 C17 H17 126.6 . . ?
C16 C17 C18 106.7(3) . . ?
C18 C17 H17 126.6 . . ?
C17 C18 H18 126.7 . . ?
C19 C18 C17 106.6(3) . . ?
C19 C18 H18 126.7 . . ?
O3 C19 C20 118.0(3) . . ?
C18 C19 O3 110.4(3) . . ?
C18 C19 C20 131.6(3) . . ?
O4 C20 C19 117.7(3) . . ?
O5 C20 O4 125.5(3) . . ?
O5 C20 C19 116.9(3) . . ?

loop_
_geom_bond_atom_site_label_1
_geom_bond_atom_site_label_2
_geom_bond_distance
_geom_bond_site_symmetry_2
_geom_bond_publ_flag
Cu1 O1 1.967(3) . ?
Cu1 O1W 2.295(3) . ?
Cu1 O4 2.013(2) 1_565 ?
Cu1 N1 1.991(3) 2_646 ?
Cu1 N4 1.985(3) . ?
O1 C15 1.262(5) . ?
O1W H1WA 0.8449 . ?
O1W H1WB 0.8464 . ?
O2 C15 1.228(5) . ?
O2W H2WA 1.0264 . ?
O2W H2WB 1.0004 . ?
O3 C16 1.369(4) . ?
O3 C19 1.375(4) . ?
O4 Cu1 2.013(2) 1_545 ?
O4 C20 1.274(4) . ?
O5 C20 1.245(4) . ?
N1 Cu1 1.991(3) 2_656 ?
N1 C1 1.369(5) . ?
N1 C3 1.310(5) . ?
N2 C2 1.354(5) . ?
N2 C3 1.339(5) . ?
N2 C4 1.479(6) . ?
N3 C11 1.455(6) . ?
N3 C12 1.335(5) . ?
N3 C13 1.356(6) . ?
N4 C12 1.316(5) . ?
N4 C14 1.365(5) . ?
C1 H1 0.9300 . ?
C1 C2 1.347(6) . ?
C2 H2 0.9300 . ?
C3 H3 0.9300 . ?
C4 H4A 0.9700 . ?
C4 H4B 0.9700 . ?
C4 C5 1.497(7) . ?
C5 C6 1.391(7) . ?
C5 C10 1.391(6) . ?
C6 H6 0.9300 . ?
C6 C7 1.385(7) . ?
C7 C8 1.382(7) . ?
C7 C11 1.500(7) . ?
C8 H8 0.9300 . ?
C8 C9 1.374(7) . ?
C9 H9 0.9300 . ?
C9 C10 1.371(7) . ?
C10 H10 0.9300 . ?
C11 H11B 0.9700 . ?
C11 H11A 0.9700 . ?
C12 H12 0.9300 . ?
C13 H13 0.9300 . ?
C13 C14 1.341(7) . ?
C14 H14 0.9300 . ?
C15 C16 1.494(5) . ?
C16 C17 1.340(5) . ?
C17 H17 0.9300 . ?
C17 C18 1.422(6) . ?
C18 H18 0.9300 . ?
C18 C19 1.336(5) . ?
C19 C20 1.482(5) . ?
